data_7118754
loop_
_publ_author_name
'Sashuk, Volodymyr'
'Butkiewicz, Helena'
'Fia\/lkowski, Marcin'
'Danylyuk, Oksana'

_publ_section_title
;
 Triggering autocatalytic reaction by host-guest interactions.
;
_journal_issue 22
_journal_name_full 'Chemical communications (Cambridge, England)'
_journal_page_first 4191
_journal_page_last 4194
_journal_paper_doi 10.1039/c5cc10063a
_journal_volume 52
_journal_year 2016
_chemical_formula_sum 'C49 H49 Cl N28 O29'
_chemical_formula_weight 1529.61
_chemical_name_systematic
;
 ?
;
_space_group_crystal_system monoclinic
_space_group_IT_number 7
_space_group_name_Hall 'P -2yc'
_space_group_name_H-M_alt 'P 1 c 1'
_symmetry_space_group_name_Hall 'P -2yc'
_symmetry_space_group_name_H-M 'P 1 c 1'
_atom_sites_solution_hydrogens geom
_audit_creation_method SHELXL-2013
_audit_update_record
;
2015-12-07 deposited with the CCDC.
2016-02-16 downloaded from the CCDC.
;
_cell_angle_alpha 90
_cell_angle_beta 97.740(2)
_cell_angle_gamma 90
_cell_formula_units_Z 2
_cell_length_a 12.6037(3)
_cell_length_b 18.5050(6)
_cell_length_c 14.0880(3)
_cell_measurement_reflns_used 13646
_cell_measurement_temperature 100.0(1)
_cell_measurement_theta_max 71.852
_cell_measurement_theta_min 3.163
_cell_volume 3255.83(15)
_computing_cell_refinement
;
CrysAlisPro, Agilent Technologies,
Version 1.171.35.21b (release 03-02-2012 CrysAlis171 .NET)
(compiled Feb  3 2012,10:37:01)
;
_computing_data_collection
;
CrysAlisPro, Agilent Technologies,
Version 1.171.35.21b (release 03-02-2012 CrysAlis171 .NET)
(compiled Feb  3 2012,10:37:01)
;
_computing_data_reduction
;
CrysAlisPro, Agilent Technologies,
Version 1.171.35.21b (release 03-02-2012 CrysAlis171 .NET)
(compiled Feb  3 2012,10:37:01)
;
_computing_structure_refinement 'SHELXL-2013 (Sheldrick, 2013)'
_diffrn_ambient_temperature 100.0(1)
_diffrn_detector_area_resol_mean 16.297
_diffrn_measured_fraction_theta_full 0.999
_diffrn_measured_fraction_theta_max 0.984
_diffrn_measurement_device_type 'SuperNova, Dual, Cu at zero, Eos'
_diffrn_measurement_method '\w scans'
_diffrn_radiation_type CuK\a
_diffrn_radiation_wavelength 1.54184
_diffrn_reflns_av_R_equivalents 0.0309
_diffrn_reflns_av_unetI/netI 0.0285
_diffrn_reflns_Laue_measured_fraction_full 0.999
_diffrn_reflns_Laue_measured_fraction_max 0.984
_diffrn_reflns_limit_h_max 15
_diffrn_reflns_limit_h_min -15
_diffrn_reflns_limit_k_max 22
_diffrn_reflns_limit_k_min -18
_diffrn_reflns_limit_l_max 17
_diffrn_reflns_limit_l_min -15
_diffrn_reflns_number 29068
_diffrn_reflns_point_group_measured_fraction_full 1.000
_diffrn_reflns_point_group_measured_fraction_max 0.984
_diffrn_reflns_theta_full 67.684
_diffrn_reflns_theta_max 72.317
_diffrn_reflns_theta_min 3.539
_diffrn_source 'SuperNova (Cu) X-ray Source'
_exptl_absorpt_coefficient_mu 1.495
_exptl_absorpt_correction_T_max 1.00000
_exptl_absorpt_correction_T_min 0.19413
_exptl_absorpt_correction_type multi-scan
_exptl_absorpt_process_details
;
CrysAlisPro, Agilent Technologies,
Version 1.171.35.21b (release 03-02-2012 CrysAlis171 .NET)
(compiled Feb  3 2012,10:37:01)
Empirical absorption correction using spherical harmonics,
 implemented in SCALE3 ABSPACK scaling algorithm.
;
_exptl_crystal_colour orange
_exptl_crystal_density_diffrn 1.560
_exptl_crystal_description prism
_exptl_crystal_F_000 1576
_refine_diff_density_max 0.487
_refine_diff_density_min -0.465
_refine_diff_density_rms 0.085
_refine_ls_abs_structure_details
;
 Refined as an inversion twin.
;
_refine_ls_extinction_method none
_refine_ls_goodness_of_fit_ref 1.236
_refine_ls_hydrogen_treatment constr
_refine_ls_matrix_type full
_refine_ls_number_parameters 1234
_refine_ls_number_reflns 9866
_refine_ls_number_restraints 383
_refine_ls_restrained_S_all 1.221
_refine_ls_R_factor_all 0.0904
_refine_ls_R_factor_gt 0.0850
_refine_ls_shift/su_max 0.053
_refine_ls_shift/su_mean 0.008
_refine_ls_structure_factor_coef Fsqd
_refine_ls_weighting_details 'w=1/[\s^2^(Fo^2^)+(0.2000P)^2^] where P=(Fo^2^+2Fc^2^)/3'
_refine_ls_weighting_scheme calc
_refine_ls_wR_factor_gt 0.2577
_refine_ls_wR_factor_ref 0.2690
_reflns_Friedel_coverage 0.997
_reflns_Friedel_fraction_full 1.000
_reflns_Friedel_fraction_max 0.984
_reflns_number_gt 8851
_reflns_number_total 9866
_reflns_threshold_expression 'I > 2\s(I)'
_cod_data_source_file c5cc10063a2.cif
_cod_data_source_block rez_cb6
_cod_depositor_comments 'Adding full bibliography for 7118753--7118756.cif.'
_cod_database_code 7118754
_shelx_space_group_comment
;
The symmetry employed for this shelxl refinement is uniquely defined
by the following loop, which should always be used as a source of
symmetry information in preference to the above space-group names.
They are only intended as comments.
;
_shelxl_version_number 2013-3

loop_
_space_group_symop_operation_xyz
'x, y, z'
'x, -y, z+1/2'

loop_
_atom_site_label
_atom_site_type_symbol
_atom_site_fract_x
_atom_site_fract_y
_atom_site_fract_z
_atom_site_U_iso_or_equiv
_atom_site_adp_type
_atom_site_occupancy
_atom_site_site_symmetry_order
_atom_site_calc_flag
_atom_site_refinement_flags_posn
_atom_site_refinement_flags_adp
_atom_site_refinement_flags_occupancy
_atom_site_disorder_assembly
_atom_site_disorder_group
O3W O 0.7452(5) 0.3684(5) 0.2643(4) 0.087(2) Uani 1 1 d . . . . .
O4W O 0.9096(6) 0.1272(5) 0.7596(5) 0.093(2) Uani 1 1 d . . . . .
O5W O 0.9706(6) 0.4703(4) 0.6552(5) 0.088(2) Uani 1 1 d . . . . .
O11W O 0.7910(7) 0.5158(5) 0.5314(7) 0.106(3) Uani 1 1 d . . . . .
O13W O 0.8432(17) 0.0076(14) -0.0195(18) 0.077(6) Uiso 0.301(17) 1 d . . P A 1
O8W O 0.8203(10) 0.0226(8) 0.2076(8) 0.033(3) Uani 0.301(17) 1 d . . P A 1
O15W O -0.142(4) 0.291(2) 0.0147(16) 0.17(2) Uani 0.301(17) 1 d . . P A 1
O15B O -0.233(2) 0.143(2) -0.0387(17) 0.106(10) Uani 0.301(17) 1 d . . P A 1
O13A O 0.850(2) 0.0398(13) 0.0342(15) 0.198(13) Uani 0.699(17) 1 d . . P A 2
O19W O 0.6934(14) 0.0253(7) 0.3651(9) 0.122(6) Uani 0.699(17) 1 d . . P A 2
O15A O -0.195(4) 0.216(3) 0.0029(19) 0.30(3) Uani 0.699(17) 1 d . . P A 2
O8WA O 0.8635(18) 0.0052(10) 0.1926(18) 0.158(9) Uani 0.699(17) 1 d . . P A 2
O14W O 0.246(2) 0.1900(9) 0.9538(12) 0.105(8) Uani 0.51(3) 1 d . . P B 1
O9W O 0.0175(8) 0.1485(6) 0.9743(8) 0.046(3) Uani 0.51(3) 1 d . . P B 1
O14A O 0.186(4) 0.169(2) 0.975(4) 0.30(4) Uani 0.49(3) 1 d . . P B 2
O9WA O -0.002(4) 0.1529(16) 0.9467(16) 0.182(19) Uani 0.49(3) 1 d . . P B 2
O12W O 0.7799(8) 0.5052(5) 0.3387(7) 0.112(3) Uani 1 1 d . . . . .
O10W O 0.7160(9) 0.3417(7) 0.0719(7) 0.081(4) Uani 0.599(15) 1 d . . P C 1
O16W O 0.4988(9) 0.3526(6) -0.0008(7) 0.075(3) Uani 0.599(15) 1 d . . P C 1
O18W O 0.3095(12) 0.3064(6) 0.0418(7) 0.077(3) Uani 0.599(15) 1 d . . P C 1
O10A O 0.6153(19) 0.3540(8) 0.0597(13) 0.088(7) Uani 0.401(15) 1 d . . P C 2
O16A O 0.394(3) 0.3151(12) 0.063(2) 0.119(10) Uani 0.401(15) 1 d . . P C 2
Cl1 Cl -0.0695(2) 0.3643(2) 0.8204(3) 0.0790(10) Uani 0.699(6) 1 d . . P D 1
O7W O 0.1732(9) 0.3805(6) 0.9297(8) 0.075(3) Uani 0.699(6) 1 d . . P D 1
O17W O -0.069(5) 0.306(5) 1.012(2) 0.23(4) Uani 0.25 1 d . . P E 1
C1X C 0.5674(10) 0.1488(6) 0.0816(7) 0.064(2) Uani 0.699(6) 1 d D U P D 1
C2X C 0.6339(11) 0.1665(10) 0.1593(9) 0.081(3) Uani 0.699(6) 1 d D U P D 1
H2X H 0.7060 0.1725 0.1534 0.097 Uiso 0.699(6) 1 calc R U P D 1
C3X C 0.6012(9) 0.1768(11) 0.2508(10) 0.096(5) Uani 0.699(6) 1 d D U P D 1
C4X C 0.4915(7) 0.1842(6) 0.2548(6) 0.056(2) Uani 0.699(6) 1 d D U P D 1
C5X C 0.4216(8) 0.1733(6) 0.1697(6) 0.058(2) Uani 0.699(6) 1 d D U P D 1
H5X H 0.3487 0.1804 0.1709 0.070 Uiso 0.699(6) 1 calc R U P D 1
C6X C 0.4557(15) 0.1521(12) 0.0825(10) 0.064(3) Uani 0.699(6) 1 d D U P D 1
H6X H 0.4073 0.1409 0.0287 0.077 Uiso 0.699(6) 1 calc R U P D 1
C7X C 0.3352(10) 0.2334(7) 0.4380(7) 0.0465(19) Uani 0.699(6) 1 d D U P D 1
C8X C 0.4015(7) 0.2437(6) 0.5232(6) 0.052(2) Uani 0.699(6) 1 d D U P D 1
H8X H 0.4750 0.2370 0.5263 0.063 Uiso 0.699(6) 1 calc R U P D 1
C9X C 0.3570(7) 0.2643(8) 0.6050(7) 0.050(2) Uani 0.699(6) 1 d D U P D 1
H9X H 0.4021 0.2708 0.6622 0.060 Uiso 0.699(6) 1 calc R U P D 1
C10X C 0.2473(5) 0.2753(4) 0.6035(5) 0.0351(14) Uani 0.699(6) 1 d D U P D 1
C11X C 0.1826(7) 0.2610(6) 0.5168(5) 0.049(2) Uani 0.699(6) 1 d D U P D 1
H11X H 0.1088 0.2655 0.5140 0.058 Uiso 0.699(6) 1 calc R U P D 1
C12X C 0.2246(8) 0.2406(6) 0.4355(6) 0.056(2) Uani 0.699(6) 1 d D U P D 1
H12X H 0.1793 0.2315 0.3790 0.067 Uiso 0.699(6) 1 calc R U P D 1
C13X C 0.1927(11) 0.2923(10) 0.6879(8) 0.030(3) Uani 0.699(6) 1 d D U P D 1
N1X N 0.4634(11) 0.2051(11) 0.3402(8) 0.052(3) Uani 0.699(6) 1 d D U P D 1
N2X N 0.3697(6) 0.2134(4) 0.3504(5) 0.0486(15) Uani 0.699(6) 1 d D U P D 1
N3X N 0.2504(6) 0.3246(5) 0.7623(5) 0.057(2) Uani 0.699(6) 1 d D U P D 1
H3X1 H 0.2194 0.3415 0.8083 0.068 Uiso 0.699(6) 1 calc R U P D 1
H3X2 H 0.3186 0.3285 0.7642 0.068 Uiso 0.699(6) 1 calc R U P D 1
N4X N 0.0944(6) 0.2869(6) 0.6858(5) 0.067(3) Uani 0.699(6) 1 d D U P D 1
H4X1 H 0.0638 0.3039 0.7321 0.080 Uiso 0.699(6) 1 calc R U P D 1
H4X2 H 0.0567 0.2661 0.6381 0.080 Uiso 0.699(6) 1 calc R U P D 1
O1X O 0.6037(9) 0.1311(6) 0.0015(7) 0.089(3) Uani 0.699(6) 1 d D U P D 1
H1X H 0.6694 0.1326 0.0095 0.134 Uiso 0.699(6) 1 calc R U P D 1
O2X O 0.6731(8) 0.1869(14) 0.3248(9) 0.197(11) Uani 0.699(6) 1 d D U P D 1
H2X1 H 0.6435 0.1970 0.3715 0.295 Uiso 0.699(6) 1 calc R U P D 1
C1Y C 0.0823(17) 0.3533(18) 0.9389(11) 0.072(6) Uani 0.301(6) 1 d D U P D 2
C2Y C 0.0142(16) 0.3453(15) 0.8585(12) 0.058(5) Uani 0.301(6) 1 d D U P D 2
H2Y H -0.0580 0.3553 0.8589 0.070 Uiso 0.301(6) 1 calc R U P D 2
C3Y C 0.0506(13) 0.3217(15) 0.7720(11) 0.059(5) Uani 0.301(6) 1 d D U P D 2
C4Y C 0.1595(14) 0.3155(13) 0.7697(12) 0.055(4) Uani 0.301(6) 1 d D U P D 2
C5Y C 0.2276(16) 0.3223(16) 0.8563(15) 0.065(5) Uani 0.301(6) 1 d D U P D 2
H5Y H 0.2998 0.3119 0.8561 0.078 Uiso 0.301(6) 1 calc R U P D 2
C6Y C 0.1944(19) 0.344(2) 0.9448(16) 0.065(6) Uani 0.301(6) 1 d D U P D 2
H6Y H 0.2415 0.3510 1.0007 0.078 Uiso 0.301(6) 1 calc R U P D 2
C7Y C 0.3174(17) 0.2693(15) 0.5838(14) 0.047(4) Uani 0.301(6) 1 d D U P D 2
C8Y C 0.2477(17) 0.2517(15) 0.5020(15) 0.063(5) Uani 0.301(6) 1 d D U P D 2
H8Y H 0.1738 0.2529 0.5009 0.075 Uiso 0.301(6) 1 calc R U P D 2
C9Y C 0.2955(16) 0.232(2) 0.4204(17) 0.057(6) Uani 0.301(6) 1 d D U P D 2
H9Y H 0.2494 0.2228 0.3644 0.069 Uiso 0.301(6) 1 calc R U P D 2
C10Y C 0.4051(12) 0.2245(11) 0.4156(13) 0.044(4) Uani 0.301(6) 1 d D U P D 2
C11Y C 0.4705(12) 0.2399(10) 0.5017(11) 0.040(3) Uani 0.301(6) 1 d D U P D 2
H11Y H 0.5445 0.2360 0.5045 0.048 Uiso 0.301(6) 1 calc R U P D 2
C12Y C 0.4269(15) 0.2613(13) 0.5837(15) 0.053(4) Uani 0.301(6) 1 d D U P D 2
H12Y H 0.4728 0.2703 0.6399 0.064 Uiso 0.301(6) 1 calc R U P D 2
C13Y C 0.462(2) 0.196(3) 0.338(3) 0.059(8) Uani 0.301(6) 1 d D U P D 2
N1Y N 0.192(3) 0.308(2) 0.682(2) 0.045(6) Uani 0.301(6) 1 d D U P D 2
N2Y N 0.2842(15) 0.2884(11) 0.6732(14) 0.061(4) Uani 0.301(6) 1 d D U P D 2
N3Y N 0.3977(15) 0.1745(15) 0.2576(15) 0.069(6) Uani 0.301(6) 1 d D U P D 2
H3Y1 H 0.4225 0.1725 0.2037 0.083 Uiso 0.301(6) 1 calc R U P D 2
H3Y2 H 0.3323 0.1627 0.2608 0.083 Uiso 0.301(6) 1 calc R U P D 2
N4Y N 0.5564(17) 0.2129(19) 0.330(2) 0.090(9) Uani 0.301(6) 1 d D U P D 2
H4Y1 H 0.5786 0.2103 0.2745 0.108 Uiso 0.301(6) 1 calc R U P D 2
H4Y2 H 0.5991 0.2269 0.3789 0.108 Uiso 0.301(6) 1 calc R U P D 2
O1Y O 0.040(2) 0.354(2) 1.0221(12) 0.137(13) Uani 0.301(6) 1 d D U P D 2
H1Y H -0.0256 0.3498 1.0107 0.206 Uiso 0.301(6) 1 calc R U P D 2
O2Y O -0.0206(19) 0.316(2) 0.6973(16) 0.115(11) Uani 0.301(6) 1 d D U P D 2
H2Y1 H 0.0089 0.3051 0.6507 0.173 Uiso 0.301(6) 1 calc R U P D 2
O20W O 0.469(4) 0.130(3) 0.080(4) 0.14(2) Uani 0.301(6) 1 d . . P D 2
Cl2 Cl 0.7012(11) 0.1406(5) 0.1840(7) 0.097(3) Uani 0.301(6) 1 d . . P D 2
O5 O 0.2321(6) 0.0867(3) 0.2610(4) 0.0774(18) Uani 1 1 d . . . . .
O2 O 0.6501(5) 0.3199(3) 0.4206(3) 0.0621(13) Uani 1 1 d . . . . .
O1 O 0.4001(4) 0.3598(3) 0.2446(4) 0.0593(12) Uani 1 1 d . . . . .
O6 O 0.1985(4) 0.2440(3) 0.1775(3) 0.0556(11) Uani 1 1 d . . . . .
O4 O 0.4812(8) 0.0467(3) 0.4354(5) 0.097(3) Uani 1 1 d . . . . .
O9 O 0.4546(3) 0.2565(2) 0.8492(3) 0.0477(9) Uani 1 1 d . . . . .
O8 O 0.4223(4) 0.4132(3) 0.7577(3) 0.0520(10) Uani 1 1 d . . . . .
O10 O 0.2396(6) 0.1401(3) 0.7637(5) 0.0797(18) Uani 1 1 d . . . . .
C11 C 0.1201(5) 0.2683(4) 0.2088(4) 0.0501(14) Uani 1 1 d . . . . .
O12 O -0.0499(4) 0.3346(3) 0.4964(4) 0.0621(12) Uani 1 1 d . . . . .
O11 O -0.0133(5) 0.1727(4) 0.5900(4) 0.0728(15) Uani 1 1 d . . . . .
O3 O 0.6872(5) 0.1600(3) 0.5159(4) 0.0684(14) Uani 1 1 d . . . . .
O7 O 0.1658(4) 0.4489(3) 0.5801(3) 0.0560(11) Uani 1 1 d . . . . .
N21 N 0.3924(7) 0.0807(3) 0.7311(5) 0.072(2) Uani 1 1 d . . . . .
N1 N 0.2505(5) 0.4204(3) 0.2806(4) 0.0536(13) Uani 1 1 d . . . . .
C6 C 0.6051(9) 0.0494(5) 0.6269(8) 0.085(3) Uani 1 1 d . . . . .
H6A H 0.6290 0.0151 0.6774 0.102 Uiso 1 1 calc R U . . .
H6B H 0.6403 0.0372 0.5719 0.102 Uiso 1 1 calc R U . . .
C3 C 0.6325(5) 0.3572(4) 0.4880(4) 0.0505(14) Uani 1 1 d . . . . .
C2 C 0.5206(6) 0.4475(4) 0.3905(5) 0.0585(17) Uani 1 1 d . . . . .
H2A H 0.5386 0.4984 0.3891 0.070 Uiso 1 1 calc R U . . .
H2B H 0.5526 0.4238 0.3400 0.070 Uiso 1 1 calc R U . . .
C27 C 0.4887(5) 0.4170(3) 0.7030(4) 0.0470(13) Uani 1 1 d . . . . .
C35 C -0.0372(5) 0.3263(5) 0.4132(5) 0.0568(17) Uani 1 1 d . . . . .
N12 N 0.1031(5) 0.3390(4) 0.2262(5) 0.0587(14) Uani 1 1 d . . . . .
N17 N 0.4734(4) 0.4521(3) 0.6158(4) 0.0490(12) Uani 1 1 d . . . . .
N2 N 0.4072(4) 0.4400(3) 0.3715(4) 0.0505(12) Uani 1 1 d . . . . .
C9 C 0.1613(10) 0.0825(5) 0.3141(6) 0.079(3) Uani 1 1 d . . . . .
N4 N 0.6782(5) 0.3504(3) 0.5815(4) 0.0515(12) Uani 1 1 d . . . . .
N22 N 0.2378(7) 0.0561(3) 0.6407(5) 0.0684(18) Uani 1 1 d . . . . .
N14 N 0.0049(5) 0.3772(4) 0.3564(4) 0.0545(13) Uani 1 1 d . . . . .
N9 N 0.1716(9) 0.0436(4) 0.3993(5) 0.085(3) Uani 1 1 d . . . . .
N7 N 0.4883(8) 0.0415(4) 0.6003(6) 0.086(3) Uani 1 1 d . . . . .
N3 N 0.5666(5) 0.4178(3) 0.4814(4) 0.0541(13) Uani 1 1 d . . . . .
N19 N 0.6161(4) 0.2689(3) 0.7903(4) 0.0521(12) Uani 1 1 d . . . . .
N11 N 0.0341(5) 0.2300(4) 0.2310(4) 0.0619(15) Uani 1 1 d . . . . .
C31 C 0.2869(8) 0.0950(4) 0.7170(6) 0.069(2) Uani 1 1 d . . . . .
N8 N 0.3344(8) 0.0197(4) 0.5108(5) 0.079(2) Uani 1 1 d . . . . .
N16 N 0.3140(4) 0.4748(3) 0.5045(4) 0.0497(12) Uani 1 1 d . . . . .
C34 C -0.1093(7) 0.2040(6) 0.3970(6) 0.079(3) Uani 1 1 d . . . . .
H34A H -0.1626 0.1840 0.3480 0.095 Uiso 1 1 calc R U . . .
H34B H -0.1455 0.2190 0.4503 0.095 Uiso 1 1 calc R U . . .
C18 C 0.6419(7) 0.1448(4) 0.7567(6) 0.068(2) Uani 1 1 d . . . . .
H18 H 0.6846 0.1122 0.8015 0.081 Uiso 1 1 calc R U . . .
N15 N 0.1572(4) 0.4519(3) 0.4149(4) 0.0518(12) Uani 1 1 d . . . . .
N10 N 0.0630(7) 0.1118(5) 0.2976(5) 0.076(2) Uani 1 1 d . . . . .
N23 N 0.0751(8) 0.0783(4) 0.5297(5) 0.079(2) Uani 1 1 d . . . . .
N20 N 0.5390(6) 0.1606(3) 0.7863(5) 0.0635(16) Uani 1 1 d . . . . .
C1 C 0.3560(6) 0.4010(3) 0.2933(5) 0.0508(14) Uani 1 1 d . . . . .
C7 C 0.4413(10) 0.0369(4) 0.5096(8) 0.087(3) Uani 1 1 d . . . . .
N6 N 0.6385(6) 0.1217(4) 0.6595(5) 0.0698(18) Uani 1 1 d . . . . .
C15 C 0.5705(6) 0.4548(4) 0.5732(5) 0.0540(15) Uani 1 1 d . . . . .
H15 H 0.5962 0.5045 0.5693 0.065 Uiso 1 1 calc R U . . .
C22 C -0.0025(9) 0.0899(6) 0.3708(6) 0.083(3) Uani 1 1 d . . . . .
H22 H -0.0663 0.0634 0.3424 0.099 Uiso 1 1 calc R U . . .
C28 C 0.6279(5) 0.3464(4) 0.8008(5) 0.0533(15) Uani 1 1 d . . . . .
H28A H 0.7031 0.3576 0.8187 0.064 Uiso 1 1 calc R U . . .
H28B H 0.5900 0.3622 0.8526 0.064 Uiso 1 1 calc R U . . .
N5 N 0.7027(5) 0.2303(3) 0.6514(4) 0.0575(14) Uani 1 1 d . . . . .
C17 C 0.6949(5) 0.2217(4) 0.7535(5) 0.0568(16) Uani 1 1 d . . . . .
H17 H 0.7651 0.2240 0.7929 0.068 Uiso 1 1 calc R U . . .
C25 C 0.2081(5) 0.4582(3) 0.5077(4) 0.0473(13) Uani 1 1 d . . . . .
N18 N 0.5884(4) 0.3865(3) 0.7151(4) 0.0503(12) Uani 1 1 d . . . . .
C33 C 0.0103(8) 0.1357(5) 0.5248(5) 0.072(2) Uani 1 1 d . . . . .
C30 C 0.4652(8) 0.1057(4) 0.8128(7) 0.074(2) Uani 1 1 d . . . . .
H30A H 0.5060 0.0649 0.8416 0.088 Uiso 1 1 calc R U . . .
H30B H 0.4242 0.1255 0.8602 0.088 Uiso 1 1 calc R U . . .
C26 C 0.3840(6) 0.4998(4) 0.5892(5) 0.0535(14) Uani 1 1 d . . . . .
H26A H 0.4108 0.5475 0.5768 0.064 Uiso 1 1 calc R U . . .
H26B H 0.3428 0.5037 0.6424 0.064 Uiso 1 1 calc R U . . .
N24 N -0.0306(7) 0.1480(5) 0.4297(5) 0.080(2) Uani 1 1 d . . . . .
C14 C 0.3348(5) 0.4915(3) 0.4072(4) 0.0484(13) Uani 1 1 d . . . . .
H14 H 0.3578 0.5416 0.4007 0.058 Uiso 1 1 calc R U . . .
C21 C 0.0702(11) 0.0424(5) 0.4383(7) 0.093(4) Uani 1 1 d . . . . .
H21 H 0.0419 -0.0068 0.4406 0.111 Uiso 1 1 calc R U . . .
C10 C 0.0264(8) 0.1527(5) 0.2128(5) 0.076(3) Uani 1 1 d . . . . .
H10A H -0.0475 0.1402 0.1904 0.092 Uiso 1 1 calc R U . . .
H10B H 0.0691 0.1403 0.1628 0.092 Uiso 1 1 calc R U . . .
C8 C 0.2623(11) -0.0033(5) 0.4281(7) 0.093(4) Uani 1 1 d . . . . .
H8A H 0.2354 -0.0508 0.4411 0.112 Uiso 1 1 calc R U . . .
H8B H 0.3028 -0.0080 0.3746 0.112 Uiso 1 1 calc R U . . .
C29 C 0.5296(5) 0.2310(4) 0.8131(4) 0.0483(13) Uani 1 1 d . . . . .
C5 C 0.6778(6) 0.1697(4) 0.6010(6) 0.0649(19) Uani 1 1 d . . . . .
C13 C 0.2258(6) 0.4754(4) 0.3458(4) 0.0505(14) Uani 1 1 d . . . . .
H13 H 0.1970 0.5187 0.3115 0.061 Uiso 1 1 calc R U . . .
C32 C 0.1253(8) 0.0477(4) 0.6227(6) 0.073(2) Uani 1 1 d . . . . .
H32A H 0.0938 0.0709 0.6739 0.088 Uiso 1 1 calc R U . . .
H32B H 0.1084 -0.0034 0.6241 0.088 Uiso 1 1 calc R U . . .
N13 N -0.0626(5) 0.2640(5) 0.3602(4) 0.0674(17) Uani 1 1 d . . . . .
C36 C 0.0416(6) 0.4467(4) 0.3909(5) 0.0583(17) Uani 1 1 d . . . . .
H36A H 0.0087 0.4582 0.4474 0.070 Uiso 1 1 calc R U . . .
H36B H 0.0180 0.4825 0.3423 0.070 Uiso 1 1 calc R U . . .
C20 C 0.3115(9) 0.0059(4) 0.6060(6) 0.077(3) Uani 1 1 d . . . . .
H20 H 0.2880 -0.0442 0.6126 0.093 Uiso 1 1 calc R U . . .
C12 C 0.1722(6) 0.3958(4) 0.2014(4) 0.0565(16) Uani 1 1 d . . . . .
H12A H 0.1285 0.4366 0.1771 0.068 Uiso 1 1 calc R U . . .
H12B H 0.2101 0.3788 0.1501 0.068 Uiso 1 1 calc R U . . .
C19 C 0.4190(9) 0.0204(4) 0.6703(6) 0.071(2) Uani 1 1 d . . . . .
H19 H 0.4458 -0.0221 0.7076 0.086 Uiso 1 1 calc R U . . .
C23 C -0.0472(6) 0.2745(6) 0.2607(5) 0.068(2) Uani 1 1 d . . . . .
H23 H -0.1147 0.2699 0.2176 0.081 Uiso 1 1 calc R U . . .
C24 C -0.0006(6) 0.3504(5) 0.2575(5) 0.0631(19) Uani 1 1 d . . . . .
H24 H -0.0462 0.3813 0.2126 0.076 Uiso 1 1 calc R U . . .
C16 C 0.6517(5) 0.4077(4) 0.6419(5) 0.0550(15) Uani 1 1 d . . . . .
H16 H 0.7151 0.4355 0.6684 0.066 Uiso 1 1 calc R U . . .
C4 C 0.7521(5) 0.2939(4) 0.6133(5) 0.0585(16) Uani 1 1 d . . . . .
H4A H 0.8060 0.3130 0.6626 0.070 Uiso 1 1 calc R U . . .
H4B H 0.7883 0.2789 0.5600 0.070 Uiso 1 1 calc R U . . .

loop_
_atom_site_aniso_label
_atom_site_aniso_U_11
_atom_site_aniso_U_22
_atom_site_aniso_U_33
_atom_site_aniso_U_23
_atom_site_aniso_U_13
_atom_site_aniso_U_12
O3W 0.081(3) 0.132(6) 0.051(3) 0.009(3) 0.025(3) -0.006(4)
O4W 0.104(4) 0.124(6) 0.060(3) 0.018(4) 0.041(3) 0.013(4)
O5W 0.090(4) 0.103(6) 0.078(4) -0.030(4) 0.036(3) -0.023(4)
O11W 0.120(6) 0.097(6) 0.111(6) 0.004(5) 0.048(5) -0.020(4)
O8W 0.048(6) 0.033(7) 0.023(5) -0.015(4) 0.021(4) 0.005(4)
O15W 0.27(4) 0.20(3) 0.037(9) -0.028(14) 0.050(16) -0.20(4)
O15B 0.103(16) 0.17(3) 0.051(11) -0.038(14) 0.023(10) -0.001(15)
O13A 0.26(2) 0.21(2) 0.145(16) -0.042(15) 0.104(16) -0.16(2)
O19W 0.201(14) 0.092(8) 0.088(8) -0.045(6) 0.074(9) -0.027(8)
O15A 0.36(5) 0.48(7) 0.104(16) 0.06(3) 0.13(2) 0.01(5)
O8WA 0.135(13) 0.092(10) 0.24(2) -0.076(13) -0.020(13) -0.022(9)
O14W 0.19(2) 0.066(9) 0.075(10) -0.005(7) 0.089(12) -0.002(10)
O9W 0.071(6) 0.053(6) 0.017(5) 0.010(4) 0.018(3) 0.010(4)
O14A 0.25(4) 0.16(3) 0.43(7) -0.22(4) -0.22(4) 0.14(3)
O9WA 0.41(6) 0.106(15) 0.022(8) 0.015(9) 0.000(13) -0.01(2)
O12W 0.120(6) 0.085(5) 0.119(7) -0.012(5) -0.033(5) 0.037(4)
O10W 0.089(7) 0.107(8) 0.047(5) 0.025(5) 0.003(4) -0.028(5)
O16W 0.109(7) 0.062(6) 0.055(5) -0.013(4) 0.016(4) 0.006(5)
O18W 0.123(9) 0.066(6) 0.050(5) 0.004(4) 0.042(5) 0.024(6)
O10A 0.149(18) 0.043(8) 0.070(9) 0.010(7) 0.002(9) -0.019(9)
O16A 0.16(2) 0.081(13) 0.14(2) -0.004(12) 0.122(19) 0.001(13)
Cl1 0.0558(12) 0.104(2) 0.0834(18) -0.0328(16) 0.0310(11) -0.0154(12)
O7W 0.095(6) 0.065(6) 0.074(6) -0.032(5) 0.048(5) -0.023(5)
O17W 0.22(5) 0.42(10) 0.044(14) 0.03(3) 0.04(2) 0.25(7)
C1X 0.101(5) 0.047(5) 0.054(4) -0.012(4) 0.045(3) -0.007(4)
C2X 0.084(5) 0.103(10) 0.062(4) -0.007(6) 0.029(3) 0.024(7)
C3X 0.075(4) 0.142(12) 0.077(5) -0.068(8) 0.032(3) -0.037(6)
C4X 0.075(4) 0.053(5) 0.044(3) -0.012(3) 0.028(3) -0.021(4)
C5X 0.088(4) 0.061(6) 0.031(3) 0.012(3) 0.026(3) 0.012(4)
C6X 0.096(5) 0.070(9) 0.033(4) 0.005(5) 0.031(4) 0.008(7)
C7X 0.071(4) 0.037(5) 0.036(3) 0.001(4) 0.023(3) 0.003(6)
C8X 0.054(4) 0.061(6) 0.046(4) -0.016(4) 0.021(3) -0.002(4)
C9X 0.047(3) 0.065(7) 0.041(4) -0.008(4) 0.016(3) 0.004(5)
C10X 0.046(3) 0.038(4) 0.024(2) 0.001(2) 0.010(2) -0.002(3)
C11X 0.056(4) 0.068(6) 0.023(3) -0.006(3) 0.008(2) 0.009(4)
C12X 0.067(4) 0.076(7) 0.026(3) -0.003(3) 0.012(3) 0.007(4)
C13X 0.050(3) 0.021(8) 0.023(3) 0.004(3) 0.013(2) 0.000(4)
N1X 0.077(4) 0.045(9) 0.039(3) -0.003(4) 0.022(3) 0.005(5)
N2X 0.074(3) 0.041(4) 0.034(3) -0.001(3) 0.021(3) 0.002(3)
N3X 0.048(3) 0.088(7) 0.035(3) -0.024(3) 0.008(2) 0.005(3)
N4X 0.052(3) 0.116(8) 0.036(4) -0.039(4) 0.020(3) -0.008(4)
O1X 0.127(7) 0.087(6) 0.067(4) -0.021(4) 0.063(5) -0.011(5)
O2X 0.065(4) 0.43(3) 0.104(7) -0.162(14) 0.035(4) -0.037(9)
C1Y 0.093(9) 0.100(17) 0.025(6) 0.005(8) 0.018(5) 0.048(12)
C2Y 0.062(8) 0.076(14) 0.042(6) -0.005(9) 0.025(5) 0.010(9)
C3Y 0.066(6) 0.091(15) 0.024(6) 0.010(7) 0.021(4) 0.011(9)
C4Y 0.072(6) 0.051(11) 0.047(6) 0.000(8) 0.024(4) 0.034(8)
C5Y 0.059(7) 0.068(14) 0.070(9) -0.026(11) 0.018(5) -0.001(9)
C6Y 0.078(8) 0.070(18) 0.048(8) -0.007(12) 0.009(6) -0.002(13)
C7Y 0.064(7) 0.031(10) 0.053(8) 0.010(8) 0.031(6) 0.010(10)
C8Y 0.059(8) 0.065(14) 0.068(10) 0.000(10) 0.026(6) 0.003(9)
C9Y 0.044(6) 0.080(17) 0.051(9) 0.007(10) 0.014(6) -0.002(12)
C10Y 0.044(6) 0.031(9) 0.058(8) -0.011(7) 0.012(5) -0.002(6)
C11Y 0.045(6) 0.034(9) 0.043(6) 0.009(6) 0.013(4) 0.014(6)
C12Y 0.062(7) 0.045(11) 0.057(8) -0.008(9) 0.025(6) 0.010(8)
C13Y 0.066(9) 0.042(17) 0.075(12) -0.035(14) 0.036(8) -0.032(11)
N1Y 0.068(8) 0.017(15) 0.061(8) 0.008(8) 0.042(7) -0.011(7)
N2Y 0.077(8) 0.048(11) 0.067(9) 0.001(8) 0.044(7) 0.009(8)
N3Y 0.056(8) 0.092(17) 0.064(10) -0.028(11) 0.023(7) 0.002(9)
N4Y 0.070(9) 0.13(2) 0.083(15) -0.042(15) 0.043(9) -0.046(13)
O1Y 0.140(17) 0.25(3) 0.032(6) 0.036(11) 0.036(8) 0.13(2)
O2Y 0.093(9) 0.19(3) 0.062(9) -0.050(15) -0.006(8) 0.019(16)
O20W 0.15(3) 0.17(5) 0.12(3) 0.06(3) 0.08(2) 0.05(3)
Cl2 0.150(9) 0.078(6) 0.068(4) -0.013(4) 0.028(5) 0.012(5)
O5 0.142(5) 0.056(3) 0.044(3) -0.014(2) 0.050(3) -0.016(3)
O2 0.095(3) 0.056(3) 0.043(2) 0.0101(19) 0.038(2) 0.020(2)
O1 0.089(3) 0.044(3) 0.052(2) 0.006(2) 0.037(2) 0.011(2)
O6 0.073(3) 0.057(3) 0.041(2) -0.0023(19) 0.0216(18) -0.002(2)
O4 0.180(7) 0.051(3) 0.078(4) -0.005(3) 0.091(5) -0.013(4)
O9 0.052(2) 0.044(2) 0.050(2) 0.0033(18) 0.0161(16) 0.0038(16)
O8 0.077(3) 0.049(3) 0.0339(18) -0.0037(17) 0.0201(17) -0.004(2)
O10 0.126(5) 0.050(3) 0.078(4) -0.015(3) 0.066(4) -0.007(3)
C11 0.068(3) 0.049(4) 0.034(3) -0.004(2) 0.010(2) -0.011(3)
O12 0.067(2) 0.073(4) 0.052(3) 0.006(2) 0.026(2) 0.010(2)
O11 0.106(4) 0.074(4) 0.047(3) 0.007(2) 0.038(3) -0.006(3)
O3 0.088(3) 0.063(3) 0.065(3) 0.003(2) 0.052(3) 0.011(2)
O7 0.075(3) 0.050(3) 0.048(2) 0.005(2) 0.031(2) 0.011(2)
N21 0.123(6) 0.039(3) 0.068(4) -0.011(3) 0.060(4) 0.000(3)
N1 0.076(3) 0.039(3) 0.052(3) 0.002(2) 0.029(2) 0.001(2)
C6 0.121(7) 0.048(5) 0.104(7) 0.004(4) 0.080(6) 0.024(4)
C3 0.067(3) 0.048(4) 0.042(3) 0.009(2) 0.028(2) 0.004(3)
C2 0.082(4) 0.054(4) 0.048(3) 0.015(3) 0.039(3) 0.004(3)
C27 0.081(4) 0.038(3) 0.026(2) -0.010(2) 0.020(2) -0.015(3)
C35 0.055(3) 0.080(5) 0.039(3) 0.011(3) 0.020(2) 0.008(3)
N12 0.070(3) 0.053(3) 0.061(3) 0.014(3) 0.038(3) 0.003(3)
N17 0.070(3) 0.046(3) 0.036(2) -0.003(2) 0.025(2) -0.003(2)
N2 0.070(3) 0.050(3) 0.038(2) 0.009(2) 0.031(2) 0.013(2)
C9 0.144(8) 0.047(5) 0.053(4) -0.018(3) 0.042(5) -0.041(5)
N4 0.069(3) 0.049(3) 0.039(2) 0.001(2) 0.018(2) -0.001(2)
N22 0.122(5) 0.033(3) 0.061(4) -0.001(3) 0.051(3) -0.007(3)
N14 0.063(3) 0.063(4) 0.041(3) 0.011(2) 0.019(2) 0.011(2)
N9 0.172(8) 0.039(4) 0.056(4) -0.004(3) 0.056(4) -0.013(4)
N7 0.149(7) 0.045(4) 0.083(5) -0.006(3) 0.081(5) 0.000(4)
N3 0.077(3) 0.051(3) 0.040(2) 0.007(2) 0.031(2) 0.007(2)
N19 0.063(3) 0.059(4) 0.037(2) -0.002(2) 0.0164(19) -0.002(2)
N11 0.074(3) 0.069(4) 0.046(3) -0.009(3) 0.020(2) -0.019(3)
C31 0.116(6) 0.042(4) 0.065(4) 0.013(3) 0.064(4) -0.001(4)
N8 0.150(7) 0.042(4) 0.057(4) -0.004(3) 0.058(4) -0.001(4)
N16 0.072(3) 0.044(3) 0.038(2) 0.010(2) 0.028(2) 0.002(2)
C34 0.079(5) 0.109(8) 0.055(4) 0.002(4) 0.027(3) -0.030(5)
C18 0.089(5) 0.051(4) 0.069(5) 0.018(3) 0.034(4) 0.027(4)
N15 0.062(3) 0.055(3) 0.042(3) 0.006(2) 0.020(2) 0.006(2)
N10 0.113(5) 0.075(5) 0.045(3) -0.008(3) 0.033(3) -0.032(4)
N23 0.137(6) 0.054(4) 0.055(4) 0.000(3) 0.048(4) -0.013(4)
N20 0.096(4) 0.036(3) 0.066(4) 0.004(3) 0.040(3) 0.002(3)
C1 0.079(4) 0.033(3) 0.045(3) 0.002(2) 0.027(3) 0.007(3)
C7 0.157(9) 0.034(4) 0.088(7) -0.006(4) 0.086(7) -0.011(4)
N6 0.095(4) 0.057(4) 0.069(4) 0.012(3) 0.053(3) 0.015(3)
C15 0.077(4) 0.044(4) 0.047(3) 0.002(3) 0.029(3) -0.015(3)
C22 0.127(7) 0.077(6) 0.054(4) -0.017(4) 0.047(4) -0.051(5)
C28 0.057(3) 0.062(4) 0.041(3) -0.005(3) 0.006(2) -0.012(3)
N5 0.079(3) 0.053(4) 0.046(3) 0.014(2) 0.029(2) 0.013(3)
C17 0.057(3) 0.070(5) 0.047(3) 0.019(3) 0.019(2) 0.017(3)
C25 0.068(3) 0.039(3) 0.039(3) 0.004(2) 0.023(2) 0.012(2)
N18 0.060(3) 0.052(3) 0.040(2) 0.001(2) 0.0133(19) -0.017(2)
C33 0.111(6) 0.064(5) 0.050(4) 0.000(3) 0.044(4) -0.034(4)
C30 0.110(6) 0.045(4) 0.080(5) 0.011(4) 0.063(5) -0.003(4)
C26 0.081(4) 0.040(4) 0.046(3) -0.001(3) 0.031(3) 0.002(3)
N24 0.116(6) 0.078(5) 0.051(4) -0.005(3) 0.032(3) -0.047(4)
C14 0.079(4) 0.038(3) 0.035(3) 0.008(2) 0.029(2) 0.007(3)
C21 0.166(10) 0.055(6) 0.069(5) -0.009(4) 0.059(6) -0.041(6)
C10 0.114(6) 0.077(6) 0.041(3) -0.020(3) 0.020(3) -0.052(5)
C8 0.183(11) 0.045(5) 0.066(5) -0.005(4) 0.068(6) 0.002(6)
C29 0.059(3) 0.047(4) 0.041(3) 0.005(2) 0.017(2) 0.004(2)
C5 0.077(4) 0.050(4) 0.075(5) 0.018(4) 0.037(4) 0.015(3)
C13 0.077(4) 0.038(3) 0.042(3) 0.008(2) 0.028(3) 0.012(3)
C32 0.131(7) 0.045(4) 0.056(4) 0.003(3) 0.056(5) -0.006(4)
N13 0.074(3) 0.090(5) 0.043(3) 0.003(3) 0.023(2) -0.008(3)
C36 0.066(3) 0.062(5) 0.052(3) 0.018(3) 0.025(3) 0.013(3)
C20 0.146(8) 0.037(4) 0.064(4) 0.001(3) 0.067(5) -0.005(4)
C12 0.089(4) 0.053(4) 0.034(3) 0.000(2) 0.029(3) -0.001(3)
C19 0.127(7) 0.035(4) 0.065(4) -0.007(3) 0.060(5) -0.001(4)
C23 0.063(4) 0.100(7) 0.043(3) 0.004(3) 0.015(3) -0.013(4)
C24 0.061(3) 0.091(6) 0.040(3) 0.010(3) 0.017(2) 0.010(3)
C16 0.065(3) 0.050(4) 0.054(3) -0.001(3) 0.021(3) -0.017(3)
C4 0.054(3) 0.072(5) 0.054(3) 0.012(3) 0.025(2) 0.000(3)

loop_
_atom_type_symbol
_atom_type_description
_atom_type_scat_dispersion_real
_atom_type_scat_dispersion_imag
_atom_type_scat_source
C C 0.0181 0.0091 'International Tables Vol C Tables 4.2.6.8 and 6.1.1.4'
H H 0.0000 0.0000 'International Tables Vol C Tables 4.2.6.8 and 6.1.1.4'
N N 0.0311 0.0180 'International Tables Vol C Tables 4.2.6.8 and 6.1.1.4'
O O 0.0492 0.0322 'International Tables Vol C Tables 4.2.6.8 and 6.1.1.4'
Cl Cl 0.3639 0.7018 'International Tables Vol C Tables 4.2.6.8 and 6.1.1.4'

loop_
_geom_angle_atom_site_label_1
_geom_angle_atom_site_label_2
_geom_angle_atom_site_label_3
_geom_angle
O1X C1X C2X 121.0(11)
O1X C1X C6X 118.8(11)
C2X C1X C6X 120.2(9)
C1X C2X C3X 123.6(12)
O2X C3X C4X 122.7(9)
O2X C3X C2X 119.5(11)
C4X C3X C2X 117.4(11)
N1X C4X C3X 116.3(10)
N1X C4X C5X 126.1(10)
C3X C4X C5X 117.5(8)
C4X C5X C6X 123.6(11)
C1X C6X C5X 116.2(12)
C8X C7X C12X 119.7(8)
C8X C7X N2X 125.1(10)
C12X C7X N2X 115.2(9)
C7X C8X C9X 119.4(8)
C10X C9X C8X 122.2(8)
C9X C10X C11X 116.5(7)
C9X C10X C13X 125.7(8)
C11X C10X C13X 117.4(7)
C12X C11X C10X 122.2(7)
C11X C12X C7X 119.9(8)
N4X C13X N3X 119.5(10)
N4X C13X C10X 122.2(10)
N3X C13X C10X 117.5(11)
N2X N1X C4X 121.0(11)
N1X N2X C7X 123.6(9)
C2Y C1Y O1Y 117(2)
C2Y C1Y C6Y 124.0(16)
O1Y C1Y C6Y 117.4(18)
C1Y C2Y C3Y 121.0(16)
O2Y C3Y C4Y 123.8(17)
O2Y C3Y C2Y 117.1(17)
C4Y C3Y C2Y 118.6(16)
N1Y C4Y C3Y 117.0(19)
N1Y C4Y C5Y 125(2)
C3Y C4Y C5Y 117.8(15)
C4Y C5Y C6Y 124.7(18)
C1Y C6Y C5Y 113.1(18)
C12Y C7Y C8Y 119.4(17)
C12Y C7Y N2Y 115.9(18)
C8Y C7Y N2Y 124.3(19)
C7Y C8Y C9Y 116.3(17)
C10Y C9Y C8Y 126.5(19)
C9Y C10Y C11Y 114.1(15)
C9Y C10Y C13Y 130.4(18)
C11Y C10Y C13Y 115.2(17)
C10Y C11Y C12Y 121.4(15)
C7Y C12Y C11Y 122.1(17)
N4Y C13Y N3Y 118(3)
N4Y C13Y C10Y 123(3)
N3Y C13Y C10Y 115(2)
N2Y N1Y C4Y 121(3)
N1Y N2Y C7Y 123(2)
O6 C11 N12 125.3(6)
O6 C11 N11 126.7(7)
N12 C11 N11 108.0(6)
C31 N21 C30 124.3(6)
C31 N21 C19 111.2(8)
C30 N21 C19 122.3(8)
C1 N1 C13 113.2(6)
C1 N1 C12 124.3(6)
C13 N1 C12 122.0(6)
N6 C6 N7 114.0(7)
O2 C3 N4 126.9(6)
O2 C3 N3 125.0(6)
N4 C3 N3 108.0(6)
N2 C2 N3 113.8(5)
O8 C27 N18 126.7(6)
O8 C27 N17 124.6(7)
N18 C27 N17 108.7(5)
O12 C35 N14 125.6(8)
O12 C35 N13 125.0(7)
N14 C35 N13 109.4(6)
C11 N12 C12 123.1(6)
C11 N12 C24 111.5(6)
C12 N12 C24 124.7(7)
C27 N17 C15 111.3(6)
C27 N17 C26 122.0(5)
C15 N17 C26 123.5(5)
C1 N2 C2 122.9(5)
C1 N2 C14 111.4(5)
C2 N2 C14 122.1(6)
O5 C9 N10 126.2(10)
O5 C9 N9 124.1(12)
N10 C9 N9 109.6(8)
C3 N4 C16 113.8(6)
C3 N4 C4 122.6(6)
C16 N4 C4 123.4(6)
C31 N22 C32 122.3(6)
C31 N22 C20 111.1(8)
C32 N22 C20 122.9(7)
C35 N14 C36 123.2(6)
C35 N14 C24 110.1(7)
C36 N14 C24 126.6(6)
C9 N9 C8 122.1(9)
C9 N9 C21 110.4(11)
C8 N9 C21 125.7(8)
C7 N7 C19 113.6(9)
C7 N7 C6 123.2(7)
C19 N7 C6 121.5(9)
C3 N3 C2 122.2(5)
C3 N3 C15 111.7(6)
C2 N3 C15 124.8(6)
C29 N19 C28 123.9(6)
C29 N19 C17 112.1(6)
C28 N19 C17 124.0(6)
C11 N11 C23 113.1(7)
C11 N11 C10 120.4(7)
C23 N11 C10 126.0(7)
O10 C31 N21 125.5(10)
O10 C31 N22 124.2(10)
N21 C31 N22 110.3(7)
C7 N8 C20 111.8(9)
C7 N8 C8 124.4(7)
C20 N8 C8 121.3(9)
C25 N16 C26 121.8(5)
C25 N16 C14 112.0(5)
C26 N16 C14 122.3(5)
N13 C34 N24 112.3(7)
N6 C18 N20 115.2(8)
N6 C18 C17 101.6(6)
N20 C18 C17 103.0(6)
C25 N15 C13 111.5(6)
C25 N15 C36 123.2(5)
C13 N15 C36 122.2(5)
C9 N10 C10 122.8(7)
C9 N10 C22 111.1(9)
C10 N10 C22 125.7(10)
C33 N23 C21 111.6(9)
C33 N23 C32 122.2(7)
C21 N23 C32 125.0(8)
C29 N20 C18 112.8(7)
C29 N20 C30 120.8(6)
C18 N20 C30 124.1(7)
O1 C1 N1 127.2(7)
O1 C1 N2 124.9(7)
N1 C1 N2 107.8(5)
O4 C7 N7 128.4(11)
O4 C7 N8 123.5(12)
N7 C7 N8 108.0(7)
C5 N6 C18 115.0(8)
C5 N6 C6 121.7(7)
C18 N6 C6 123.1(7)
N17 C15 N3 115.2(6)
N17 C15 C16 104.1(5)
N3 C15 C16 103.2(6)
N24 C22 N10 114.0(7)
N24 C22 C21 104.4(8)
N10 C22 C21 104.7(9)
N19 C28 N18 113.8(5)
C5 N5 C17 112.7(6)
C5 N5 C4 123.9(6)
C17 N5 C4 122.4(7)
N5 C17 N19 114.9(5)
N5 C17 C18 102.2(7)
N19 C17 C18 102.6(5)
O7 C25 N16 126.2(6)
O7 C25 N15 125.3(6)
N16 C25 N15 108.5(5)
C27 N18 C16 112.8(5)
C27 N18 C28 121.6(5)
C16 N18 C28 125.1(6)
O11 C33 N23 128.3(9)
O11 C33 N24 122.7(10)
N23 C33 N24 109.0(8)
N21 C30 N20 112.1(7)
N17 C26 N16 112.6(5)
C33 N24 C22 110.3(10)
C33 N24 C34 124.6(8)
C22 N24 C34 124.0(8)
N2 C14 N16 112.8(5)
N2 C14 C13 103.4(5)
N16 C14 C13 103.0(5)
N23 C21 N9 113.2(10)
N23 C21 C22 104.1(9)
N9 C21 C22 104.0(7)
N10 C10 N11 111.5(6)
N8 C8 N9 116.0(7)
O9 C29 N20 125.6(6)
O9 C29 N19 125.7(7)
N20 C29 N19 108.7(6)
O3 C5 N5 126.1(7)
O3 C5 N6 126.1(9)
N5 C5 N6 107.8(7)
N1 C13 N15 114.6(6)
N1 C13 C14 104.0(5)
N15 C13 C14 104.3(5)
N22 C32 N23 114.5(6)
C34 N13 C35 122.8(6)
C34 N13 C23 125.8(8)
C35 N13 C23 110.9(7)
N14 C36 N15 114.1(6)
N8 C20 N22 114.9(8)
N8 C20 C19 104.2(8)
N22 C20 C19 104.1(7)
N12 C12 N1 114.3(6)
N7 C19 N21 113.3(6)
N7 C19 C20 102.0(8)
N21 C19 C20 102.8(8)
N11 C23 N13 113.7(7)
N11 C23 C24 103.2(6)
N13 C23 C24 104.7(7)
N12 C24 N14 114.0(6)
N12 C24 C23 104.0(7)
N14 C24 C23 104.6(6)
N4 C16 N18 114.9(6)
N4 C16 C15 103.2(6)
N18 C16 C15 102.3(5)
N4 C4 N5 114.2(5)

loop_
_geom_bond_atom_site_label_1
_geom_bond_atom_site_label_2
_geom_bond_distance
_geom_bond_site_symmetry_2
O15W O17W 0.96(8) 1_554
O17W O15W 0.96(8) 1_556
C1X O1X 1.317(11) .
C1X C2X 1.326(17) .
C1X C6X 1.41(2) .
C2X C3X 1.419(14) .
C3X O2X 1.299(16) .
C3X C4X 1.398(14) .
C4X N1X 1.356(14) .
C4X C5X 1.405(13) .
C5X C6X 1.410(15) .
C7X C8X 1.380(13) .
C7X C12X 1.396(14) .
C7X N2X 1.412(10) .
C8X C9X 1.400(11) .
C9X C10X 1.395(10) .
C10X C11X 1.400(9) .
C10X C13X 1.486(13) .
C11X C12X 1.378(10) .
C13X N4X 1.240(16) .
C13X N3X 1.333(15) .
N1X N2X 1.218(15) .
C1Y C2Y 1.33(2) .
C1Y O1Y 1.355(19) .
C1Y C6Y 1.41(2) .
C2Y C3Y 1.427(19) .
C3Y O2Y 1.29(2) .
C3Y C4Y 1.383(19) .
C4Y N1Y 1.36(2) .
C4Y C5Y 1.40(2) .
C5Y C6Y 1.43(2) .
C7Y C12Y 1.39(2) .
C7Y C8Y 1.39(2) .
C7Y N2Y 1.425(19) .
C8Y C9Y 1.42(2) .
C9Y C10Y 1.399(19) .
C10Y C11Y 1.401(18) .
C10Y C13Y 1.48(3) .
C11Y C12Y 1.401(18) .
C13Y N4Y 1.25(3) .
C13Y N3Y 1.36(3) .
N1Y N2Y 1.23(3) .
O5 C9 1.241(12) .
O2 C3 1.218(8) .
O1 C1 1.211(8) .
O6 C11 1.220(9) .
O4 C7 1.233(10) .
O9 C29 1.225(8) .
O8 C27 1.214(8) .
O10 C31 1.261(9) .
C11 N12 1.354(10) .
C11 N11 1.366(9) .
O12 C35 1.214(9) .
O11 C33 1.215(11) .
O3 C5 1.233(10) .
O7 C25 1.225(8) .
N21 C31 1.344(13) .
N21 C30 1.447(14) .
N21 C19 1.473(8) .
N1 C1 1.365(9) .
N1 C13 1.433(8) .
N1 C12 1.460(10) .
C6 N6 1.458(13) .
C6 N7 1.477(15) .
C3 N4 1.370(8) .
C3 N3 1.391(9) .
C2 N2 1.425(9) .
C2 N3 1.440(9) .
C27 N18 1.367(9) .
C27 N17 1.380(8) .
C35 N14 1.386(9) .
C35 N13 1.388(12) .
N12 C12 1.438(9) .
N12 C24 1.450(9) .
N17 C15 1.435(8) .
N17 C26 1.440(9) .
N2 C1 1.399(9) .
N2 C14 1.455(8) .
C9 N10 1.344(16) .
C9 N9 1.390(12) .
N4 C16 1.427(9) .
N4 C4 1.432(9) .
N22 C31 1.371(12) .
N22 C32 1.414(13) .
N22 C20 1.444(11) .
N14 C36 1.429(11) .
N14 C24 1.473(9) .
N9 C8 1.449(16) .
N9 C21 1.458(16) .
N7 C7 1.336(16) .
N7 C19 1.456(9) .
N3 C15 1.458(9) .
N19 C29 1.370(9) .
N19 C28 1.447(10) .
N19 C17 1.468(9) .
N11 C23 1.421(12) .
N11 C10 1.454(12) .
N8 C7 1.387(15) .
N8 C20 1.432(9) .
N8 C8 1.442(15) .
N16 C25 1.376(9) .
N16 C26 1.460(9) .
N16 C14 1.462(7) .
C34 N13 1.389(12) .
C34 N24 1.465(15) .
C18 N6 1.429(11) .
C18 N20 1.444(10) .
C18 C17 1.576(13) .
N15 C25 1.381(8) .
N15 C13 1.452(8) .
N15 C36 1.454(9) .
N10 C10 1.436(13) .
N10 C22 1.463(9) .
N23 C33 1.337(14) .
N23 C21 1.443(12) .
N23 C32 1.487(12) .
N20 C29 1.367(10) .
N20 C30 1.460(10) .
N6 C5 1.349(10) .
C15 C16 1.574(11) .
C22 N24 1.432(13) .
C22 C21 1.510(19) .
C28 N18 1.447(9) .
N5 C5 1.342(12) .
N5 C17 1.464(8) .
N5 C4 1.466(9) .
N18 C16 1.441(8) .
C33 N24 1.388(11) .
C14 C13 1.550(10) .
N13 C23 1.454(9) .
C20 C19 1.549(16) .
C23 C24 1.524(14) .
